data_7248515
loop_
_publ_author_name
'Thakur, Vasudha'
'Thomas, Jisha Mary'
'Adnan, Mohammad'
'Sivasankar, Chinnappan'
'Vijaya Prakash, G.'
'Thirupathi, Natesan'

_publ_section_title
;
 Syntheses, structural, photophysical and theoretical studies of
 heteroleptic cycloplatinated guanidinate(1&#x2212;) complexes bearing
 acetylacetonate and picolinate ancillary ligands
;
_journal_issue 19
_journal_name_full 'RSC Advances'
_journal_page_first 13291
_journal_page_last 13305
_journal_paper_doi 10.1039/D4RA00828F
_journal_volume 14
_journal_year 2024
_chemical_formula_moiety 'C24 H20 Br3 N3 O2 Pt'
_chemical_formula_sum 'C24 H20 Br3 N3 O2 Pt'
_chemical_formula_weight 817.25
_space_group_crystal_system monoclinic
_space_group_IT_number 14
_space_group_name_Hall '-P 2yn'
_space_group_name_H-M_alt 'P 1 21/n 1'
_atom_sites_solution_hydrogens geom
_atom_sites_solution_primary dual
_audit_creation_date 2018-12-19
_audit_creation_method
;
Olex2 1.2
(compiled 2018.05.29 svn.r3508 for OlexSys, GUI svn.r5506)
;
_audit_update_record
;
2018-12-28 deposited with the CCDC.	2024-04-15 downloaded from the CCDC.
;
_cell_angle_alpha 90
_cell_angle_beta 99.627(2)
_cell_angle_gamma 90
_cell_formula_units_Z 4
_cell_length_a 9.8997(3)
_cell_length_b 13.5956(4)
_cell_length_c 18.9893(5)
_cell_measurement_reflns_used 4596
_cell_measurement_temperature 293(2)
_cell_measurement_theta_max 19.1000
_cell_measurement_theta_min 3.5650
_cell_volume 2519.82(13)
_computing_cell_refinement 'CrysAlisPro 1.171.39.46 (Rigaku OD, 2018)'
_computing_data_collection 'CrysAlisPro 1.171.39.46 (Rigaku OD, 2018)'
_computing_data_reduction 'CrysAlisPro 1.171.39.46 (Rigaku OD, 2018)'
_computing_molecular_graphics 'Olex2 (Dolomanov et al., 2009)'
_computing_publication_material 'Olex2 (Dolomanov et al., 2009)'
_computing_structure_refinement 'ShelXL (Sheldrick, 2015)'
_computing_structure_solution 'ShelXT (Sheldrick, 2015)'
_diffrn_ambient_temperature 293(2)
_diffrn_detector_area_resol_mean 15.9853
_diffrn_measured_fraction_theta_full 0.998
_diffrn_measured_fraction_theta_max 0.998
_diffrn_measurement_device_type 'Xcalibur, Sapphire3'
_diffrn_measurement_method '\w scans'
_diffrn_radiation_type MoK\a
_diffrn_radiation_wavelength 0.71073
_diffrn_reflns_av_R_equivalents 0.1461
_diffrn_reflns_av_unetI/netI 0.1202
_diffrn_reflns_Laue_measured_fraction_full 0.998
_diffrn_reflns_Laue_measured_fraction_max 0.998
_diffrn_reflns_limit_h_max 12
_diffrn_reflns_limit_h_min -12
_diffrn_reflns_limit_k_max 16
_diffrn_reflns_limit_k_min -16
_diffrn_reflns_limit_l_max 23
_diffrn_reflns_limit_l_min -23
_diffrn_reflns_number 34866
_diffrn_reflns_point_group_measured_fraction_full 0.998
_diffrn_reflns_point_group_measured_fraction_max 0.998
_diffrn_reflns_theta_full 25.242
_diffrn_reflns_theta_max 26.372
_diffrn_reflns_theta_min 3.569
_diffrn_source 'fine-focus sealed X-ray tube'
_exptl_absorpt_coefficient_mu 10.352
_exptl_absorpt_correction_T_max 1.00000
_exptl_absorpt_correction_T_min 0.49561
_exptl_absorpt_correction_type multi-scan
_exptl_absorpt_process_details
;
CrysAlisPro 1.171.39.46 (Rigaku Oxford Diffraction, 2018)
Empirical absorption correction using spherical harmonics,
 implemented in SCALE3 ABSPACK scaling algorithm.
;
_exptl_crystal_colour brown
_exptl_crystal_density_diffrn 2.154
_exptl_crystal_density_method 'not measured'
_exptl_crystal_description block
_exptl_crystal_F_000 1536
_exptl_crystal_size_max 0.2
_exptl_crystal_size_mid 0.1
_exptl_crystal_size_min 0.05
_refine_diff_density_max 2.031
_refine_diff_density_min -0.895
_refine_diff_density_rms 0.185
_refine_ls_extinction_method none
_refine_ls_goodness_of_fit_ref 0.932
_refine_ls_hydrogen_treatment constr
_refine_ls_matrix_type full
_refine_ls_number_parameters 264
_refine_ls_number_reflns 5136
_refine_ls_number_restraints 0
_refine_ls_restrained_S_all 0.932
_refine_ls_R_factor_all 0.1424
_refine_ls_R_factor_gt 0.0690
_refine_ls_shift/su_max 0.000
_refine_ls_shift/su_mean 0.000
_refine_ls_structure_factor_coef Fsqd
_refine_ls_weighting_details 'w=1/[\s^2^(Fo^2^)+(0.1000P)^2^] where P=(Fo^2^+2Fc^2^)/3'
_refine_ls_weighting_scheme calc
_refine_ls_wR_factor_gt 0.1604
_refine_ls_wR_factor_ref 0.2107
_reflns_Friedel_coverage 0.000
_reflns_number_gt 2697
_reflns_number_total 5136
_reflns_threshold_expression 'I > 2\s(I)'
_cod_data_source_file d4ra00828f3.cif
_cod_data_source_block Complex-17
_cod_database_code 7248515
_shelx_shelxl_version_number 2017/1
_shelx_space_group_comment
;
The symmetry employed for this shelxl refinement is uniquely defined
by the following loop, which should always be used as a source of
symmetry information in preference to the above space-group names.
They are only intended as comments.
;
_olex2_refinement_description
;
1. Fixed Uiso
 At 1.2 times of:
  All C(H) groups, All N(H) groups
 At 1.5 times of:
  All C(H,H,H) groups
2.a Aromatic/amide H refined with riding coordinates:
 N3(H3), N2(H2), C16(H16), C17(H17), C18(H18), C3(H3A), C4(H4), C5(H5), C6(H6),
  C9(H9), C10(H10), C11(H11), C12(H12), C22(H22)
2.b Fitted hexagon refined as free rotating group:
 C15(C16,C17,C18,C19,C14), C2(C3,C4,C5,C6,C7), C8(C9,C10,C11,C12,C13)
2.c Idealised Me refined as rotating group:
 C20(H20A,H20B,H20C), C24(H24A,H24B,H24C)
;
_olex2_submission_special_instructions 'No special instructions were received'

loop_
_space_group_symop_operation_xyz
'x, y, z'
'-x+1/2, y+1/2, -z+1/2'
'-x, -y, -z'
'x-1/2, -y-1/2, z-1/2'

loop_
_atom_site_label
_atom_site_type_symbol
_atom_site_fract_x
_atom_site_fract_y
_atom_site_fract_z
_atom_site_U_iso_or_equiv
_atom_site_adp_type
_atom_site_occupancy
_atom_site_site_symmetry_order
_atom_site_calc_flag
_atom_site_refinement_flags_posn
_atom_site_refinement_flags_adp
_atom_site_refinement_flags_occupancy
_atom_site_disorder_assembly
_atom_site_disorder_group
Pt1 Pt 0.49553(6) 0.46475(4) 0.72718(3) 0.0542(3) Uani 1 1 d . . . . .
Br2 Br -0.00034(17) 0.27458(14) 0.46527(10) 0.0793(6) Uani 1 1 d . . . . .
Br3 Br 0.65084(19) 0.36519(15) 0.45136(9) 0.0779(6) Uani 1 1 d . . . . .
Br1 Br 0.4463(3) 0.16756(16) 0.73459(12) 0.1056(7) Uani 1 1 d . . . . .
O1 O 0.6202(10) 0.5599(7) 0.7896(5) 0.059(3) Uani 1 1 d . . . . .
O2 O 0.3695(10) 0.4542(8) 0.8049(5) 0.064(3) Uani 1 1 d . . . . .
N1 N 0.3692(12) 0.3697(8) 0.6679(6) 0.053(3) Uani 1 1 d . . . . .
N3 N 0.4695(12) 0.3720(9) 0.5652(6) 0.059(3) Uani 1 1 d . . . . .
H3 H 0.454083 0.358686 0.520325 0.070 Uiso 1 1 calc R . . . .
N2 N 0.2752(13) 0.2780(10) 0.5660(7) 0.071(4) Uani 1 1 d . . . . .
H2 H 0.202079 0.271211 0.584412 0.085 Uiso 1 1 calc R . . . .
C15 C 0.6208(10) 0.4719(7) 0.6542(4) 0.060(4) Uani 1 1 d . . . . .
C16 C 0.7403(12) 0.5267(8) 0.6713(4) 0.074(5) Uani 1 1 d G . . . .
H16 H 0.759585 0.559035 0.714976 0.089 Uiso 1 1 calc R . . . .
C17 C 0.8311(10) 0.5332(8) 0.6230(6) 0.088(6) Uani 1 1 d G . . . .
H17 H 0.911134 0.569893 0.634388 0.106 Uiso 1 1 calc R . . . .
C18 C 0.8024(10) 0.4850(8) 0.5577(5) 0.073(5) Uani 1 1 d G . . . .
H18 H 0.863148 0.489306 0.525376 0.088 Uiso 1 1 calc R . . . .
C19 C 0.6828(11) 0.4302(7) 0.5406(4) 0.055(4) Uani 1 1 d G . . . .
C14 C 0.5920(9) 0.4237(7) 0.5889(5) 0.060(4) Uani 1 1 d G . . . .
C2 C 0.2643(10) 0.3263(7) 0.7009(5) 0.054(4) Uani 1 1 d . . . . .
C3 C 0.1423(12) 0.3772(7) 0.7000(6) 0.079(5) Uani 1 1 d G . . . .
H3A H 0.128090 0.436929 0.676046 0.095 Uiso 1 1 calc R . . . .
C4 C 0.0415(10) 0.3389(10) 0.7351(6) 0.085(5) Uani 1 1 d G . . . .
H4 H -0.040160 0.372940 0.734513 0.102 Uiso 1 1 calc R . . . .
C5 C 0.0627(13) 0.2496(10) 0.7709(5) 0.088(6) Uani 1 1 d G . . . .
H5 H -0.004759 0.223979 0.794353 0.106 Uiso 1 1 calc R . . . .
C6 C 0.1847(15) 0.1987(7) 0.7717(5) 0.085(6) Uani 1 1 d G . . . .
H6 H 0.198894 0.139006 0.795727 0.102 Uiso 1 1 calc R . . . .
C7 C 0.2855(11) 0.2371(7) 0.7367(5) 0.067(4) Uani 1 1 d G . . . .
C1 C 0.3760(18) 0.3414(10) 0.6006(8) 0.058(4) Uani 1 1 d . . . . .
C8 C 0.2831(11) 0.2259(8) 0.5052(4) 0.059(4) Uani 1 1 d . . . . .
C9 C 0.4038(9) 0.1801(8) 0.4950(6) 0.077(5) Uani 1 1 d G . . . .
H9 H 0.481488 0.184373 0.530005 0.093 Uiso 1 1 calc R . . . .
C10 C 0.4084(12) 0.1278(9) 0.4326(8) 0.116(8) Uani 1 1 d G . . . .
H10 H 0.489210 0.097133 0.425753 0.139 Uiso 1 1 calc R . . . .
C11 C 0.2923(16) 0.1214(9) 0.3803(6) 0.109(8) Uani 1 1 d G . . . .
H11 H 0.295417 0.086409 0.338530 0.131 Uiso 1 1 calc R . . . .
C12 C 0.1716(12) 0.1672(9) 0.3905(5) 0.086(6) Uani 1 1 d G . . . .
H12 H 0.093901 0.162926 0.355559 0.103 Uiso 1 1 calc R . . . .
C13 C 0.1670(9) 0.2195(8) 0.4530(5) 0.063(4) Uani 1 1 d G . . . .
C21 C 0.6005(18) 0.5867(14) 0.8509(8) 0.075(5) Uani 1 1 d . . . . .
C23 C 0.3877(19) 0.5051(16) 0.8635(9) 0.079(5) Uani 1 1 d . . . . .
C22 C 0.4948(19) 0.5647(13) 0.8888(9) 0.077(5) Uani 1 1 d . . . . .
H22 H 0.498074 0.592481 0.933803 0.093 Uiso 1 1 calc R . . . .
C20 C 0.709(2) 0.6626(15) 0.8848(9) 0.101(7) Uani 1 1 d . . . . .
H20A H 0.795736 0.630177 0.898770 0.152 Uiso 1 1 calc GR . . . .
H20B H 0.680774 0.691609 0.926022 0.152 Uiso 1 1 calc GR . . . .
H20C H 0.718648 0.713121 0.850589 0.152 Uiso 1 1 calc GR . . . .
C24 C 0.2831(18) 0.4806(15) 0.9105(9) 0.087(6) Uani 1 1 d . . . . .
H24A H 0.197476 0.511640 0.891693 0.131 Uiso 1 1 calc GR . . . .
H24B H 0.314812 0.504067 0.958037 0.131 Uiso 1 1 calc GR . . . .
H24C H 0.270498 0.410659 0.911462 0.131 Uiso 1 1 calc GR . . . .

loop_
_atom_site_aniso_label
_atom_site_aniso_U_11
_atom_site_aniso_U_22
_atom_site_aniso_U_33
_atom_site_aniso_U_23
_atom_site_aniso_U_13
_atom_site_aniso_U_12
Pt1 0.0609(4) 0.0566(4) 0.0423(4) -0.0042(3) 0.0006(3) 0.0017(3)
Br2 0.0605(11) 0.0955(14) 0.0800(12) 0.0183(10) 0.0059(9) -0.0047(9)
Br3 0.0791(12) 0.1003(14) 0.0561(10) -0.0070(9) 0.0169(9) 0.0007(10)
Br1 0.1238(18) 0.0831(15) 0.1005(16) 0.0113(11) -0.0088(13) 0.0225(13)
O1 0.060(6) 0.055(6) 0.055(6) -0.017(5) -0.013(5) 0.002(5)
O2 0.059(7) 0.093(8) 0.042(6) -0.010(5) 0.014(5) -0.007(5)
N1 0.062(8) 0.052(7) 0.048(7) 0.002(6) 0.015(6) -0.013(6)
N3 0.055(8) 0.073(9) 0.046(7) 0.007(6) 0.001(6) -0.008(7)
N2 0.065(9) 0.091(10) 0.057(8) -0.019(8) 0.013(7) -0.013(8)
C15 0.076(11) 0.057(10) 0.042(8) 0.012(7) -0.001(8) 0.021(8)
C16 0.077(12) 0.083(13) 0.062(11) -0.004(9) 0.012(9) -0.044(10)
C17 0.087(14) 0.090(15) 0.084(13) -0.023(11) 0.001(12) -0.026(11)
C18 0.087(13) 0.050(10) 0.084(13) 0.017(9) 0.021(10) -0.017(9)
C19 0.065(10) 0.062(9) 0.037(8) -0.007(7) 0.004(7) -0.007(8)
C14 0.062(10) 0.067(10) 0.048(9) 0.020(8) -0.001(8) -0.007(9)
C2 0.080(11) 0.037(8) 0.047(8) -0.003(6) 0.017(8) -0.009(8)
C3 0.068(12) 0.088(13) 0.094(13) -0.015(10) 0.044(10) -0.026(11)
C4 0.080(13) 0.083(14) 0.093(14) -0.028(11) 0.017(11) 0.005(11)
C5 0.106(16) 0.111(17) 0.054(11) -0.042(11) 0.033(10) -0.053(14)
C6 0.144(19) 0.064(12) 0.056(11) 0.000(9) 0.041(12) -0.027(13)
C7 0.101(13) 0.057(10) 0.044(9) -0.005(7) 0.015(9) 0.003(9)
C1 0.081(12) 0.044(9) 0.044(9) -0.005(7) -0.008(8) 0.016(8)
C8 0.061(10) 0.059(10) 0.054(9) -0.019(7) -0.002(8) -0.009(8)
C9 0.059(11) 0.085(13) 0.081(12) -0.019(10) -0.006(9) 0.010(10)
C10 0.103(17) 0.080(14) 0.18(2) -0.066(15) 0.070(17) -0.039(13)
C11 0.113(18) 0.118(18) 0.104(16) -0.061(14) 0.040(14) -0.044(15)
C12 0.105(15) 0.111(16) 0.039(9) -0.029(9) 0.004(9) -0.027(13)
C13 0.071(11) 0.072(11) 0.044(8) 0.001(8) 0.002(7) -0.014(9)
C21 0.071(12) 0.114(15) 0.036(9) -0.027(9) -0.003(8) 0.010(11)
C23 0.070(12) 0.123(15) 0.043(10) -0.002(10) 0.001(9) 0.030(12)
C22 0.082(13) 0.091(13) 0.057(10) -0.028(9) 0.005(10) 0.001(11)
C20 0.122(17) 0.112(17) 0.061(12) -0.035(11) -0.012(11) -0.008(13)
C24 0.081(13) 0.125(17) 0.054(10) -0.018(10) 0.006(10) 0.030(12)

loop_
_atom_type_symbol
_atom_type_description
_atom_type_scat_dispersion_real
_atom_type_scat_dispersion_imag
_atom_type_scat_source
C C 0.0033 0.0016 'International Tables Vol C Tables 4.2.6.8 and 6.1.1.4'
H H 0.0000 0.0000 'International Tables Vol C Tables 4.2.6.8 and 6.1.1.4'
N N 0.0061 0.0033 'International Tables Vol C Tables 4.2.6.8 and 6.1.1.4'
O O 0.0106 0.0060 'International Tables Vol C Tables 4.2.6.8 and 6.1.1.4'
Br Br -0.2901 2.4595 'International Tables Vol C Tables 4.2.6.8 and 6.1.1.4'
Pt Pt -1.7033 8.3905 'International Tables Vol C Tables 4.2.6.8 and 6.1.1.4'

loop_
_geom_angle_atom_site_label_1
_geom_angle_atom_site_label_2
_geom_angle_atom_site_label_3
_geom_angle
_geom_angle_site_symmetry_1
_geom_angle_site_symmetry_3
_geom_angle_publ_flag
O1 Pt1 O2 90.5(4) . . ?
N1 Pt1 O1 178.3(4) . . ?
N1 Pt1 O2 87.9(4) . . ?
N1 Pt1 C15 92.5(4) . . ?
C15 Pt1 O1 89.2(4) . . ?
C15 Pt1 O2 178.2(4) . . ?
C21 O1 Pt1 123.3(11) . . ?
C23 O2 Pt1 123.7(12) . . ?
C2 N1 Pt1 116.8(8) . . ?
C1 N1 Pt1 126.2(11) . . ?
C1 N1 C2 117.0(12) . . ?
C14 N3 H3 114.9 . . ?
C1 N3 H3 114.9 . . ?
C1 N3 C14 130.1(12) . . ?
C1 N2 H2 117.3 . . ?
C8 N2 H2 117.3 . . ?
C8 N2 C1 125.4(13) . . ?
C16 C15 Pt1 117.7(6) . . ?
C16 C15 C14 120.0 . . ?
C14 C15 Pt1 122.3(6) . . ?
C15 C16 H16 120.0 . . ?
C15 C16 C17 120.0 . . ?
C17 C16 H16 120.0 . . ?
C16 C17 H17 120.0 . . ?
C18 C17 C16 120.0 . . ?
C18 C17 H17 120.0 . . ?
C17 C18 H18 120.0 . . ?
C17 C18 C19 120.0 . . ?
C19 C18 H18 120.0 . . ?
C18 C19 Br3 117.9(6) . . ?
C18 C19 C14 120.0 . . ?
C14 C19 Br3 122.1(6) . . ?
C15 C14 N3 123.9(8) . . ?
C19 C14 N3 116.0(8) . . ?
C19 C14 C15 120.0 . . ?
C3 C2 N1 119.0(9) . . ?
C3 C2 C7 120.0 . . ?
C7 C2 N1 120.9(9) . . ?
C2 C3 H3A 120.0 . . ?
C2 C3 C4 120.0 . . ?
C4 C3 H3A 120.0 . . ?
C3 C4 H4 120.0 . . ?
C3 C4 C5 120.0 . . ?
C5 C4 H4 120.0 . . ?
C4 C5 H5 120.0 . . ?
C6 C5 C4 120.0 . . ?
C6 C5 H5 120.0 . . ?
C5 C6 H6 120.0 . . ?
C7 C6 C5 120.0 . . ?
C7 C6 H6 120.0 . . ?
C2 C7 Br1 119.6(7) . . ?
C6 C7 Br1 120.4(7) . . ?
C6 C7 C2 120.0 . . ?
N1 C1 N2 118.6(16) . . ?
N3 C1 N1 123.5(15) . . ?
N3 C1 N2 117.9(13) . . ?
N2 C8 C9 121.4(9) . . ?
N2 C8 C13 118.6(9) . . ?
C9 C8 C13 120.0 . . ?
C8 C9 H9 120.0 . . ?
C8 C9 C10 120.0 . . ?
C10 C9 H9 120.0 . . ?
C9 C10 H10 120.0 . . ?
C11 C10 C9 120.0 . . ?
C11 C10 H10 120.0 . . ?
C10 C11 H11 120.0 . . ?
C10 C11 C12 120.0 . . ?
C12 C11 H11 120.0 . . ?
C11 C12 H12 120.0 . . ?
C13 C12 C11 120.0 . . ?
C13 C12 H12 120.0 . . ?
C8 C13 Br2 122.0(6) . . ?
C12 C13 Br2 117.9(6) . . ?
C12 C13 C8 120.0 . . ?
O1 C21 C22 131.0(16) . . ?
O1 C21 C20 111.8(17) . . ?
C22 C21 C20 117.1(14) . . ?
O2 C23 C22 127.7(17) . . ?
O2 C23 C24 112.2(17) . . ?
C22 C23 C24 119.6(16) . . ?
C21 C22 H22 118.2 . . ?
C23 C22 C21 123.6(16) . . ?
C23 C22 H22 118.2 . . ?
C21 C20 H20A 109.5 . . ?
C21 C20 H20B 109.5 . . ?
C21 C20 H20C 109.5 . . ?
H20A C20 H20B 109.5 . . ?
H20A C20 H20C 109.5 . . ?
H20B C20 H20C 109.5 . . ?
C23 C24 H24A 109.5 . . ?
C23 C24 H24B 109.5 . . ?
C23 C24 H24C 109.5 . . ?
H24A C24 H24B 109.5 . . ?
H24A C24 H24C 109.5 . . ?
H24B C24 H24C 109.5 . . ?

loop_
_geom_bond_atom_site_label_1
_geom_bond_atom_site_label_2
_geom_bond_distance
_geom_bond_site_symmetry_2
_geom_bond_publ_flag
Pt1 O1 2.027(9) . ?
Pt1 O2 2.091(10) . ?
Pt1 N1 2.008(11) . ?
Pt1 C15 2.010(8) . ?
Br2 C13 1.868(9) . ?
Br3 C19 1.891(7) . ?
Br1 C7 1.857(10) . ?
O1 C21 1.265(16) . ?
O2 C23 1.296(19) . ?
N1 C2 1.427(13) . ?
N1 C1 1.346(17) . ?
N3 H3 0.8600 . ?
N3 C14 1.409(13) . ?
N3 C1 1.300(19) . ?
N2 H2 0.8600 . ?
N2 C1 1.396(19) . ?
N2 C8 1.367(14) . ?
C15 C16 1.3900 . ?
C15 C14 1.3900 . ?
C16 H16 0.9300 . ?
C16 C17 1.3900 . ?
C17 H17 0.9300 . ?
C17 C18 1.3900 . ?
C18 H18 0.9300 . ?
C18 C19 1.3900 . ?
C19 C14 1.3900 . ?
C2 C3 1.3900 . ?
C2 C7 1.3900 . ?
C3 H3A 0.9300 . ?
C3 C4 1.3900 . ?
C4 H4 0.9300 . ?
C4 C5 1.3900 . ?
C5 H5 0.9300 . ?
C5 C6 1.3900 . ?
C6 H6 0.9300 . ?
C6 C7 1.3900 . ?
C8 C9 1.3900 . ?
C8 C13 1.3900 . ?
C9 H9 0.9300 . ?
C9 C10 1.3900 . ?
C10 H10 0.9300 . ?
C10 C11 1.3900 . ?
C11 H11 0.9300 . ?
C11 C12 1.3900 . ?
C12 H12 0.9300 . ?
C12 C13 1.3900 . ?
C21 C22 1.40(2) . ?
C21 C20 1.55(2) . ?
C23 C22 1.36(2) . ?
C23 C24 1.51(2) . ?
C22 H22 0.9300 . ?
C20 H20A 0.9600 . ?
C20 H20B 0.9600 . ?
C20 H20C 0.9600 . ?
C24 H24A 0.9600 . ?
C24 H24B 0.9600 . ?
C24 H24C 0.9600 . ?
